data_4310919
loop_
_publ_author_name
'Philipp K\"olle'
'Richard Dronskowski'

_publ_section_title
;
 Hydrogen Bonding in the Crystal Structures of the Ionic Liquid Compounds
 Butyldimethylimidazolium Hydrogen Sulfate, Chloride, and
 Chloroferrate(II,III)
;
_journal_name_full 'Inorganic Chemistry'
_journal_page_first 2803
_journal_page_last 2809
_journal_paper_doi 10.1021/ic035237l
_journal_volume 43
_journal_year 2004
_chemical_formula_sum 'C18 H34 Cl6 Fe1.5 N4'
_chemical_formula_weight 602.97
_chemical_melting_point 311(1)
_chemical_name_systematic
; 
1-butyl-2,3-dimethylimidazolium chloroferrrate(II,III) 
;
_space_group_IT_number 15
_symmetry_cell_setting monoclinic
_symmetry_space_group_name_Hall '-C 2yc'
_symmetry_space_group_name_H-M 'C 1 2/c 1'
_atom_sites_solution_hydrogens geom
_atom_sites_solution_primary direct
_atom_sites_solution_secondary difmap
_audit_creation_method SHELXL-97
_cell_angle_alpha 90.00
_cell_angle_beta 102.69(3)
_cell_angle_gamma 90.00
_cell_formula_units_Z 8
_cell_length_a 40.600(8)
_cell_length_b 7.8800(16)
_cell_length_c 18.490(4)
_cell_measurement_temperature 293(2)
_cell_volume 5771(2)
_computing_structure_refinement 'SHELXL-97 (Sheldrick, 1997)'
_computing_structure_solution 'SHELXS-97 (Sheldrick, 1990)'
_diffrn_ambient_temperature 293(2)
_diffrn_measured_fraction_theta_full 0.991
_diffrn_measured_fraction_theta_max 0.991
_diffrn_radiation_monochromator graphite
_diffrn_radiation_source 'fine-focus sealed tube'
_diffrn_radiation_type MoK\a
_diffrn_radiation_wavelength 0.71073
_diffrn_reflns_av_R_equivalents 0.0410
_diffrn_reflns_av_sigmaI/netI 0.0519
_diffrn_reflns_limit_h_max 41
_diffrn_reflns_limit_h_min -54
_diffrn_reflns_limit_k_max 10
_diffrn_reflns_limit_k_min -9
_diffrn_reflns_limit_l_max 24
_diffrn_reflns_limit_l_min -24
_diffrn_reflns_number 19822
_diffrn_reflns_theta_full 28.37
_diffrn_reflns_theta_max 28.37
_diffrn_reflns_theta_min 1.03
_exptl_absorpt_coefficient_mu 1.332
_exptl_crystal_density_diffrn 1.388
_exptl_crystal_density_method 'not measured'
_exptl_crystal_F_000 2488
_refine_diff_density_max 0.677
_refine_diff_density_min -0.416
_refine_diff_density_rms 0.107
_refine_ls_extinction_method none
_refine_ls_goodness_of_fit_ref 1.008
_refine_ls_hydrogen_treatment mixed
_refine_ls_matrix_type full
_refine_ls_number_parameters 382
_refine_ls_number_reflns 7177
_refine_ls_number_restraints 49
_refine_ls_restrained_S_all 1.057
_refine_ls_R_factor_all 0.1102
_refine_ls_R_factor_gt 0.0560
_refine_ls_shift/su_max 0.115
_refine_ls_shift/su_mean 0.005
_refine_ls_structure_factor_coef Fsqd
_refine_ls_weighting_details 'calc w=1/[\s^2^(Fo^2^)+(0.0992P)^2^+5.2015P] where P=(Fo^2^+2Fc^2^)/3'
_refine_ls_weighting_scheme calc
_refine_ls_wR_factor_gt 0.1504
_refine_ls_wR_factor_ref 0.1897
_reflns_number_gt 4129
_reflns_number_total 7177
_reflns_threshold_expression >2sigma(I)
_cod_data_source_file ic035237lsi20031027_082355.cif
_cod_data_source_block bdmimfecln_213
_cod_original_formula_sum 'C18 H34 Cl6 Fe1.50 N4'
_cod_database_code 4310919

loop_
_symmetry_equiv_pos_as_xyz
'x, y, z'
'-x, y, -z+1/2'
'x+1/2, y+1/2, z'
'-x+1/2, y+1/2, -z+1/2'
'-x, -y, -z'
'x, -y, z-1/2'
'-x+1/2, -y+1/2, -z'
'x+1/2, -y+1/2, z-1/2'

loop_
_atom_site_label
_atom_site_type_symbol
_atom_site_fract_x
_atom_site_fract_y
_atom_site_fract_z
_atom_site_U_iso_or_equiv
_atom_site_adp_type
_atom_site_occupancy
_atom_site_symmetry_multiplicity
_atom_site_calc_flag
_atom_site_refinement_flags
_atom_site_disorder_assembly
_atom_site_disorder_group
Fe1 Fe 0.0000 0.00694(10) 0.2500 0.0352(2) Uani 1 2 d S . .
Cl2 Cl 0.03970(3) 0.15877(14) 0.20425(6) 0.0475(3) Uani 1 1 d . . .
Cl3 Cl 0.03082(3) -0.15246(13) 0.34615(5) 0.0469(3) Uani 1 1 d . . .
Fe2 Fe -0.167347(18) -0.43947(10) 0.43164(4) 0.0625(2) Uani 1 1 d D . .
ClA Cl -0.20516(15) -0.4631(11) 0.5003(4) 0.0902(19) Uani 0.420(10) 1 d PDU A 1
ClB Cl -0.1630(3) -0.6877(8) 0.3811(6) 0.091(2) Uani 0.420(10) 1 d PDU . 1
ClC Cl -0.1839(3) -0.2421(11) 0.3514(5) 0.125(3) Uani 0.420(10) 1 d PDU A 1
ClD Cl -0.12149(15) -0.3610(12) 0.5100(4) 0.0681(16) Uani 0.420(10) 1 d PDU A 1
ClE Cl -0.21404(14) -0.4846(11) 0.4670(5) 0.157(2) Uani 0.580(10) 1 d PDU A 2
ClF Cl -0.15349(18) -0.6562(6) 0.3702(4) 0.0802(13) Uani 0.580(10) 1 d PDU . 2
ClG Cl -0.17001(13) -0.2104(6) 0.3629(3) 0.0796(12) Uani 0.580(10) 1 d PDU A 2
ClH Cl -0.12522(16) -0.4066(9) 0.5251(3) 0.0796(14) Uani 0.580(10) 1 d PDU A 2
N5 N -0.03813(8) -0.3383(4) 0.53366(18) 0.0409(8) Uani 1 1 d . . .
N6 N -0.04513(8) -0.3293(4) 0.41436(18) 0.0399(7) Uani 1 1 d . . .
C7 C -0.03852(12) -0.1660(5) 0.4406(2) 0.0472(10) Uani 1 1 d . . .
H7 H -0.0374 -0.0696 0.4122 0.071 Uiso 1 1 calc R . .
C8 C -0.03397(11) -0.1721(6) 0.5146(3) 0.0487(10) Uani 1 1 d . . .
H8 H -0.0289 -0.0809 0.5471 0.073 Uiso 1 1 calc R . .
C9 C -0.04516(10) -0.4322(5) 0.4716(2) 0.0384(8) Uani 1 1 d . . .
C10 C -0.05260(13) -0.6168(5) 0.4674(2) 0.0496(10) Uani 1 1 d . . .
H10A H -0.0505 -0.6613 0.5166 0.074 Uiso 1 1 calc R . .
H10B H -0.0369 -0.6737 0.4436 0.074 Uiso 1 1 calc R . .
H10C H -0.0752 -0.6350 0.4394 0.074 Uiso 1 1 calc R . .
C11 C -0.03667(13) -0.3975(6) 0.6094(2) 0.0540(11) Uani 1 1 d . . .
H11A H -0.0312 -0.3041 0.6432 0.081 Uiso 1 1 calc R . .
H11B H -0.0196 -0.4836 0.6220 0.081 Uiso 1 1 calc R . .
H11C H -0.0582 -0.4437 0.6126 0.081 Uiso 1 1 calc R . .
C12 C -0.05421(11) -0.3750(6) 0.3353(2) 0.0460(10) Uani 1 1 d . . .
H12A H -0.0482 -0.4925 0.3293 0.069 Uiso 1 1 calc R . .
H12B H -0.0416 -0.3048 0.3079 0.069 Uiso 1 1 calc R . .
C13 C -0.09159(12) -0.3508(6) 0.3044(2) 0.0539(11) Uani 1 1 d . . .
H13A H -0.0972 -0.2318 0.3079 0.081 Uiso 1 1 calc R . .
H13B H -0.1041 -0.4147 0.3344 0.081 Uiso 1 1 calc R . .
C14 C -0.10263(13) -0.4076(7) 0.2242(3) 0.0604(13) Uani 1 1 d . . .
H14A H -0.0965 -0.5257 0.2204 0.091 Uiso 1 1 calc R . .
H14B H -0.0907 -0.3413 0.1939 0.091 Uiso 1 1 calc R . .
C15 C -0.14053(15) -0.3880(9) 0.1940(3) 0.0773(17) Uani 1 1 d . . .
H15A H -0.1462 -0.4250 0.1433 0.116 Uiso 1 1 calc R . .
H15B H -0.1467 -0.2709 0.1967 0.116 Uiso 1 1 calc R . .
H15C H -0.1525 -0.4555 0.2230 0.116 Uiso 1 1 calc R . .
N16 N 0.13422(11) -0.0016(5) 0.4033(2) 0.0618(11) Uani 1 1 d . . .
C17 C 0.11755(17) 0.0562(7) 0.3362(3) 0.0748(17) Uani 1 1 d . . .
H17 H 0.0943 0.0534 0.3173 0.112 Uiso 1 1 calc R . .
C18 C 0.16751(14) 0.0238(7) 0.4099(4) 0.0678(15) Uani 1 1 d . . .
N19 N 0.17207(16) 0.0967(8) 0.3497(3) 0.0960(18) Uani 1 1 d D . .
C20 C 0.1406(2) 0.1172(9) 0.3025(4) 0.100(3) Uani 1 1 d . . .
H20 H 0.1365 0.1654 0.2555 0.151 Uiso 1 1 calc R . .
C21 C 0.11793(17) -0.0779(10) 0.4585(4) 0.090(2) Uani 1 1 d . . .
H21A H 0.0939 -0.0807 0.4396 0.135 Uiso 1 1 calc R . .
H21B H 0.1230 -0.0118 0.5032 0.135 Uiso 1 1 calc R . .
H21C H 0.1262 -0.1915 0.4690 0.135 Uiso 1 1 calc R . .
C22 C 0.19355(17) -0.0244(9) 0.4756(4) 0.106(3) Uani 1 1 d . . .
H22A H 0.1830 -0.0774 0.5115 0.158 Uiso 1 1 calc R . .
H22B H 0.2055 0.0752 0.4969 0.158 Uiso 1 1 calc R . .
H22C H 0.2091 -0.1024 0.4613 0.158 Uiso 1 1 calc R . .
CA C 0.2004(5) 0.198(2) 0.3289(11) 0.079(5) Uani 0.471(4) 1 d PD . .
CB C 0.2122(3) 0.0826(16) 0.2782(8) 0.074(4) Uani 0.471(4) 1 d PD . .
CC C 0.2403(3) 0.179(2) 0.2495(8) 0.091(5) Uani 0.471(4) 1 d PD . .
CD C 0.2581(7) -0.091(5) 0.6931(14) 0.137(10) Uani 0.471(4) 1 d P . .
CE C 0.2114(3) 0.096(2) 0.3595(15) 0.067(6) Uani 0.287(9) 1 d PD . .
CF C 0.2242(5) -0.049(2) 0.3258(10) 0.061(5) Uani 0.287(9) 1 d PD . .
CG C 0.2277(5) -0.211(2) 0.3739(10) 0.068(6) Uani 0.287(9) 1 d PD . .
CH C 0.2542(10) -0.125(5) 0.655(2) 0.076(10) Uani 0.287(9) 1 d P . .
CI C 0.2059(5) 0.111(4) 0.3244(14) 0.12(3) Uani 0.242(9) 1 d PD . .
CJ C 0.2187(8) 0.277(3) 0.3071(13) 0.091(9) Uani 0.242(9) 1 d PD . .
CK C 0.2240(8) 0.384(4) 0.3781(14) 0.098(11) Uani 0.242(9) 1 d PD . .
CL C 0.2644(8) -0.061(4) 0.640(2) 0.070(9) Uani 0.242(9) 1 d P . .

loop_
_atom_site_aniso_label
_atom_site_aniso_U_11
_atom_site_aniso_U_22
_atom_site_aniso_U_33
_atom_site_aniso_U_23
_atom_site_aniso_U_13
_atom_site_aniso_U_12
Fe1 0.0383(4) 0.0359(4) 0.0310(4) 0.000 0.0072(3) 0.000
Cl2 0.0489(6) 0.0485(6) 0.0457(5) 0.0054(4) 0.0120(4) -0.0081(4)
Cl3 0.0510(6) 0.0480(6) 0.0402(5) 0.0083(4) 0.0063(4) 0.0085(4)
Fe2 0.0497(4) 0.0698(5) 0.0675(5) 0.0011(4) 0.0114(3) 0.0058(3)
ClA 0.044(2) 0.104(3) 0.127(4) -0.042(3) 0.027(3) -0.026(2)
ClB 0.111(6) 0.071(3) 0.100(4) -0.022(3) 0.039(3) -0.014(3)
ClC 0.145(7) 0.153(6) 0.067(3) 0.026(4) 0.002(4) 0.086(5)
ClD 0.049(2) 0.082(5) 0.074(4) -0.010(3) 0.014(2) -0.008(2)
ClE 0.065(3) 0.158(5) 0.264(7) 0.029(5) 0.072(4) -0.022(3)
ClF 0.097(4) 0.066(2) 0.076(2) -0.0088(18) 0.017(2) -0.0143(18)
ClG 0.069(2) 0.093(2) 0.074(3) 0.0252(18) 0.0102(18) 0.0159(18)
ClH 0.094(3) 0.081(3) 0.0568(18) 0.0080(17) 0.002(2) 0.0068(19)
N5 0.0375(18) 0.0441(19) 0.0414(18) -0.0026(15) 0.0094(14) -0.0033(14)
N6 0.0387(18) 0.0426(18) 0.0394(17) -0.0005(14) 0.0108(14) -0.0021(14)
C7 0.053(3) 0.038(2) 0.053(2) 0.0024(19) 0.017(2) -0.0044(18)
C8 0.048(3) 0.040(2) 0.059(3) -0.0036(19) 0.014(2) -0.0062(18)
C9 0.039(2) 0.038(2) 0.040(2) -0.0012(17) 0.0108(16) 0.0005(16)
C10 0.063(3) 0.042(2) 0.044(2) 0.0020(18) 0.011(2) 0.000(2)
C11 0.063(3) 0.062(3) 0.036(2) 0.000(2) 0.007(2) -0.004(2)
C12 0.050(2) 0.050(2) 0.041(2) 0.0016(18) 0.0159(19) -0.0005(19)
C13 0.050(3) 0.065(3) 0.046(2) -0.002(2) 0.009(2) 0.001(2)
C14 0.061(3) 0.073(3) 0.048(3) 0.001(2) 0.013(2) -0.004(3)
C15 0.068(4) 0.098(4) 0.059(3) 0.004(3) 0.000(3) -0.009(3)
N16 0.051(2) 0.060(2) 0.069(3) -0.004(2) 0.000(2) 0.0079(19)
C17 0.078(4) 0.057(3) 0.075(4) -0.001(3) -0.014(3) 0.012(3)
C18 0.055(3) 0.048(3) 0.091(4) -0.016(3) -0.005(3) 0.003(2)
N19 0.105(5) 0.086(4) 0.100(4) -0.015(3) 0.031(4) -0.048(3)
C20 0.140(7) 0.072(4) 0.076(4) 0.002(3) -0.006(5) -0.030(4)
C21 0.074(4) 0.115(6) 0.081(4) -0.003(4) 0.018(3) -0.016(4)
C22 0.065(4) 0.083(5) 0.145(7) -0.010(4) -0.030(4) 0.008(3)
CA 0.092(10) 0.064(10) 0.096(12) -0.006(9) 0.051(9) -0.038(9)
CB 0.055(7) 0.068(8) 0.097(10) -0.008(8) 0.010(7) 0.005(6)
CC 0.058(8) 0.140(14) 0.080(9) -0.003(9) 0.027(7) -0.002(8)
CD 0.084(15) 0.18(3) 0.14(2) 0.07(2) 0.026(18) -0.004(16)
CE 0.071(13) 0.055(13) 0.073(16) 0.023(12) 0.014(12) -0.029(10)
CF 0.062(11) 0.059(11) 0.069(12) 0.002(9) 0.028(9) -0.014(9)
CG 0.068(12) 0.073(12) 0.067(11) -0.019(10) 0.024(10) -0.019(10)
CH 0.074(18) 0.071(19) 0.070(19) -0.024(16) -0.013(15) -0.025(13)
CI 0.18(5) 0.14(4) 0.013(10) 0.026(17) -0.023(17) -0.14(4)
CJ 0.11(2) 0.083(19) 0.081(18) -0.002(15) 0.016(16) -0.020(17)
CK 0.10(2) 0.11(2) 0.075(17) -0.012(16) -0.013(15) 0.043(17)
CL 0.061(17) 0.049(16) 0.10(3) -0.010(14) 0.017(15) -0.018(12)

loop_
_atom_type_symbol
_atom_type_description
_atom_type_scat_dispersion_real
_atom_type_scat_dispersion_imag
_atom_type_scat_source
C C 0.0033 0.0016 'International Tables Vol C Tables 4.2.6.8 and 6.1.1.4'
N N 0.0061 0.0033 'International Tables Vol C Tables 4.2.6.8 and 6.1.1.4'
Cl Cl 0.1484 0.1585 'International Tables Vol C Tables 4.2.6.8 and 6.1.1.4'
Fe Fe 0.3463 0.8444 'International Tables Vol C Tables 4.2.6.8 and 6.1.1.4'
H H 0.0000 0.0000 'International Tables Vol C Tables 4.2.6.8 and 6.1.1.4'

loop_
_geom_angle_atom_site_label_1
_geom_angle_atom_site_label_2
_geom_angle_atom_site_label_3
_geom_angle
_geom_angle_site_symmetry_1
_geom_angle_site_symmetry_3
_geom_angle_publ_flag
Cl3 Fe1 Cl3 114.05(7) 2 . ?
Cl3 Fe1 Cl2 107.66(4) 2 . ?
Cl3 Fe1 Cl2 105.07(4) . . ?
Cl3 Fe1 Cl2 105.07(4) 2 2 ?
Cl3 Fe1 Cl2 107.66(4) . 2 ?
Cl2 Fe1 Cl2 117.66(7) . 2 ?
Fe1 Cl2 H7 92.4 . 2 ?
Fe1 Cl2 H17 94.3 . . ?
H7 Cl2 H17 105.6 2 . ?
Fe1 Cl2 C17 102.29(13) . . ?
H7 Cl2 C17 104.5 2 . ?
H17 Cl2 C17 8.0 . . ?
Fe1 Cl2 C7 90.45(8) . 2 ?
H7 Cl2 C7 3.8 2 2 ?
H17 Cl2 C7 102.5 . 2 ?
C17 Cl2 C7 101.72(12) . 2 ?
Fe1 Cl3 H8 95.4 . 5_556 ?
Fe1 Cl3 C8 95.28(8) . 5_556 ?
H8 Cl3 C8 4.3 5_556 5_556 ?
ClC Fe2 ClH 122.4(3) . . ?
ClC Fe2 ClE 99.5(4) . . ?
ClH Fe2 ClE 111.7(3) . . ?
ClC Fe2 ClD 110.2(3) . . ?
ClH Fe2 ClD 13.2(2) . . ?
ClE Fe2 ClD 121.4(3) . . ?
ClC Fe2 ClF 106.4(4) . . ?
ClH Fe2 ClF 105.0(3) . . ?
ClE Fe2 ClF 111.7(2) . . ?
ClD Fe2 ClF 106.6(4) . . ?
ClC Fe2 ClB 113.1(4) . . ?
ClH Fe2 ClB 108.9(4) . . ?
ClE Fe2 ClB 98.1(3) . . ?
ClD Fe2 ClB 113.5(4) . . ?
ClF Fe2 ClB 14.0(2) . . ?
ClC Fe2 ClG 16.1(2) . . ?
ClH Fe2 ClG 107.06(18) . . ?
ClE Fe2 ClG 112.0(3) . . ?
ClD Fe2 ClG 94.5(2) . . ?
ClF Fe2 ClG 109.0(3) . . ?
ClB Fe2 ClG 119.0(3) . . ?
ClC Fe2 ClA 107.9(4) . . ?
ClH Fe2 ClA 94.5(2) . . ?
ClE Fe2 ClA 17.4(2) . . ?
ClD Fe2 ClA 104.0(2) . . ?
ClF Fe2 ClA 121.5(2) . . ?
ClB Fe2 ClA 107.6(3) . . ?
ClG Fe2 ClA 116.8(3) . . ?
Fe2 ClB H20 137.6 . 2_545 ?
Fe2 ClB C20 139.3(4) . 2_545 ?
H20 ClB C20 6.6 2_545 2_545 ?
Fe2 ClF H20 156.7 . 2_545 ?
Fe2 ClF C20 154.4(3) . 2_545 ?
H20 ClF C20 5.7 2_545 2_545 ?
C9 N5 C8 108.7(3) . . ?
C9 N5 C11 126.7(4) . . ?
C8 N5 C11 124.5(4) . . ?
C9 N6 C7 108.8(3) . . ?
C9 N6 C12 126.5(3) . . ?
C7 N6 C12 124.4(4) . . ?
C8 C7 N6 107.3(4) . . ?
C7 C8 N5 107.4(4) . . ?
N6 C9 N5 107.8(3) . . ?
N6 C9 C10 126.2(4) . . ?
N5 C9 C10 126.0(4) . . ?
N6 C12 C13 110.9(3) . . ?
C12 C13 C14 112.8(4) . . ?
C13 C14 C15 112.6(4) . . ?
C18 N16 C17 108.8(6) . . ?
C18 N16 C21 126.7(5) . . ?
C17 N16 C21 124.5(5) . . ?
C20 C17 N16 106.8(6) . . ?
C20 C17 Cl2 101.8(5) . . ?
N16 C17 Cl2 151.1(5) . . ?
N19 C18 N16 108.5(5) . . ?
N19 C18 C22 127.4(7) . . ?
N16 C18 C22 124.1(7) . . ?
C18 N19 C20 107.7(6) . . ?
C18 N19 CA 134.9(10) . . ?
C20 N19 CA 115.1(11) . . ?
C18 N19 CI 126.3(12) . . ?
C20 N19 CI 123.8(11) . . ?
CA N19 CI 27.6(14) . . ?
C18 N19 CE 103.4(10) . . ?
C20 N19 CE 147.9(11) . . ?
CA N19 CE 38.9(11) . . ?
CI N19 CE 24.1(10) . . ?
C17 C20 N19 108.1(6) . . ?
CI CA CE 39(2) . . ?
CI CA CJ 104(2) . . ?
CE CA CJ 113(2) . . ?
CI CA CB 36(2) . . ?
CE CA CB 72.6(16) . . ?
CJ CA CB 77.1(15) . . ?
CI CA N19 78.4(12) . . ?
CE CA N19 73.1(9) . . ?
CJ CA N19 172(3) . . ?
CB CA N19 101.9(10) . . ?
CI CA CK 131(3) . . ?
CE CA CK 103(2) . . ?
CJ CA CK 55.1(14) . . ?
CB CA CK 126.4(14) . . ?
N19 CA CK 128.7(14) . . ?
CI CB CF 75(2) . . ?
CI CB CA 26(2) . . ?
CF CB CA 100.3(14) . . ?
CI CB CE 16.9(17) . . ?
CF CB CE 60.0(10) . . ?
CA CB CE 40.4(11) . . ?
CI CB CC 122.9(17) . . ?
CF CB CC 113.7(13) . . ?
CA CB CC 106.5(10) . . ?
CE CB CC 118.8(12) . . ?
CI CB CJ 63.1(15) . . ?
CF CB CJ 119.4(15) . . ?
CA CB CJ 41.7(11) . . ?
CE CB CJ 69.2(13) . . ?
CC CB CJ 64.9(13) . . ?
CD CC CB 119.7(17) 6 . ?
CD CC CJ 176.4(17) 6 . ?
CB CC CJ 59.4(11) . . ?
CD CC CH 19.5(18) 6 6 ?
CB CC CH 124.4(15) . 6 ?
CJ CC CH 157.5(15) . 6 ?
CH CD CL 43(4) . . ?
CH CD CC 116(7) . 6_556 ?
CL CD CC 159(4) . 6_556 ?
CI CE CA 45(3) . . ?
CI CE CF 78(4) . . ?
CA CE CF 122(3) . . ?
CI CE CB 26(3) . . ?
CA CE CB 67.0(16) . . ?
CF CE CB 55.2(14) . . ?
CI CE N19 76.3(14) . . ?
CA CE N19 68.0(9) . . ?
CF CE N19 113.9(15) . . ?
CB CE N19 97.4(13) . . ?
CI CE CJ 51(3) . . ?
CA CE CJ 34.7(14) . . ?
CF CE CJ 106.1(18) . . ?
CB CE CJ 58.3(11) . . ?
N19 CE CJ 102.7(15) . . ?
CB CF CE 64.7(14) . . ?
CB CF CI 39.9(12) . . ?
CE CF CI 25.8(10) . . ?
CB CF CG 164.7(17) . . ?
CE CF CG 113.5(16) . . ?
CI CF CG 134.8(15) . . ?
CF CG CH 117(2) . 7_546 ?
CF CG CL 135.7(18) . 7_546 ?
CH CG CL 23(2) 7_546 7_546 ?
CL CH CD 94(5) . . ?
CL CH CG 96(6) . 7_546 ?
CD CH CG 125(5) . 7_546 ?
CL CH CC 138(5) . 6_556 ?
CD CH CC 44(5) . 6_556 ?
CG CH CC 111(3) 7_546 6_556 ?
CE CI CA 96(5) . . ?
CE CI CB 137(4) . . ?
CA CI CB 118(4) . . ?
CE CI CF 76(4) . . ?
CA CI CF 167(3) . . ?
CB CI CF 65.3(19) . . ?
CE CI CJ 109(4) . . ?
CA CI CJ 47.1(19) . . ?
CB CI CJ 80.7(17) . . ?
CF CI CJ 124.6(18) . . ?
CE CI N19 79.6(13) . . ?
CA CI N19 74.0(14) . . ?
CB CI N19 132(2) . . ?
CF CI N19 114.4(17) . . ?
CJ CI N19 121(2) . . ?
CA CJ CI 28.9(15) . . ?
CA CJ CK 89(2) . . ?
CI CJ CK 107.0(19) . . ?
CA CJ CB 61.3(12) . . ?
CI CJ CB 36.2(10) . . ?
CK CJ CB 141(2) . . ?
CA CJ CC 116.8(19) . . ?
CI CJ CC 89.3(15) . . ?
CK CJ CC 142(2) . . ?
CB CJ CC 55.7(11) . . ?
CA CJ CE 31.9(15) . . ?
CI CJ CE 20.2(10) . . ?
CK CJ CE 89.0(18) . . ?
CB CJ CE 52.5(13) . . ?
CC CJ CE 98.4(16) . . ?
CJ CK CL 108(2) . 7_556 ?
CJ CK CA 36.3(12) . . ?
CL CK CA 139(2) 7_556 . ?
CH CL CD 43(3) . . ?
CH CL CK 158(6) . 7_556 ?
CD CL CK 123(4) . 7_556 ?
CH CL CG 61(4) . 7_546 ?
CD CL CG 90(3) . 7_546 ?
CK CL CG 141(3) 7_556 7_546 ?

loop_
_geom_bond_atom_site_label_1
_geom_bond_atom_site_label_2
_geom_bond_distance
_geom_bond_site_symmetry_2
_geom_bond_publ_flag
Fe1 Cl3 2.3079(12) 2 ?
Fe1 Cl3 2.3079(12) . ?
Fe1 Cl2 2.3116(12) . ?
Fe1 Cl2 2.3116(12) 2 ?
Cl2 H7 2.7927 2 ?
Cl2 H17 2.8189 . ?
Cl2 C17 3.634(6) . ?
Cl2 C7 3.698(5) 2 ?
Cl3 H8 2.7114 5_556 ?
Cl3 C8 3.611(5) 5_556 ?
Fe2 ClC 2.152(5) . ?
Fe2 ClH 2.164(4) . ?
Fe2 ClE 2.166(4) . ?
Fe2 ClD 2.183(4) . ?
Fe2 ClF 2.192(4) . ?
Fe2 ClB 2.192(4) . ?
Fe2 ClG 2.196(3) . ?
Fe2 ClA 2.204(4) . ?
ClB H20 3.1719 2_545 ?
ClB C20 4.008(11) 2_545 ?
ClF H20 2.9245 2_545 ?
ClF C20 3.793(9) 2_545 ?
N5 C9 1.343(5) . ?
N5 C8 1.376(5) . ?
N5 C11 1.464(5) . ?
N6 C9 1.333(5) . ?
N6 C7 1.381(5) . ?
N6 C12 1.471(5) . ?
C7 C8 1.340(6) . ?
C9 C10 1.484(6) . ?
C12 C13 1.512(6) . ?
C13 C14 1.520(6) . ?
C14 C15 1.525(7) . ?
N16 C18 1.345(7) . ?
N16 C17 1.356(7) . ?
N16 C21 1.461(8) . ?
C17 C20 1.324(10) . ?
C18 N19 1.302(8) . ?
C18 C22 1.474(8) . ?
N19 C20 1.388(9) . ?
N19 CA 1.519(11) . ?
N19 CI 1.548(15) . ?
N19 CE 1.567(14) . ?
CA CI 0.73(4) . ?
CA CE 1.03(3) . ?
CA CJ 1.11(3) . ?
CA CB 1.461(18) . ?
CA CK 1.87(3) . ?
CB CI 0.97(2) . ?
CB CF 1.38(2) . ?
CB CE 1.51(3) . ?
CB CC 1.558(17) . ?
CB CJ 1.62(3) . ?
CC CD 1.56(3) 6 ?
CC CJ 1.71(3) . ?
CC CH 2.00(5) 6 ?
CD CH 0.75(4) . ?
CD CL 1.08(4) . ?
CD CC 1.56(3) 6_556 ?
CE CI 0.65(3) . ?
CE CF 1.45(2) . ?
CE CJ 1.78(3) . ?
CF CI 1.46(3) . ?
CF CG 1.544(19) . ?
CG CH 1.63(4) 7_546 ?
CG CL 1.85(4) 7_546 ?
CH CL 0.74(5) . ?
CH CG 1.63(4) 7_546 ?
CH CC 2.00(5) 6_556 ?
CI CJ 1.47(2) . ?
CJ CK 1.53(2) . ?
CK CL 1.54(4) 7_556 ?
CL CK 1.54(4) 7_556 ?
CL CG 1.85(4) 7_546 ?
